data_7011472
loop_
_publ_author_name
'Matthew L. Clarke'
'David J. Cole-Hamilton'
'Douglas F. Foster'
'Alexandra M. Z. Slawin'
'J. Derek Woollins'

_publ_section_title
;
 Co-ordination chemistry and metal catalysed carbonylation reactions
 using 8-(diphenylphosphino)methylaminoquinoline: a ligand that
 displays monodentate, bidentate and tridentate co-ordination modes
;
_journal_issue 8
_journal_name_full 'J. Chem. Soc., Dalton Trans.'
_journal_page_first 1618
_journal_page_last 1624
_journal_paper_doi 10.1039/b200401a
_journal_year 2002
_chemical_formula_moiety 'C22 H19 N2 P'
_chemical_formula_sum 'C22 H19 N2 P'
_chemical_formula_weight 342.36
_chemical_name_systematic
;
?
;
_space_group_IT_number 33
_symmetry_cell_setting orthorhombic
_symmetry_space_group_name_Hall 'P 2c -2n'
_symmetry_space_group_name_H-M 'P n a 21'
_atom_sites_solution_hydrogens geom
_atom_sites_solution_primary direct
_atom_sites_solution_secondary difmap
_audit_creation_method SHELXL-97
_cell_angle_alpha 90.00
_cell_angle_beta 90.00
_cell_angle_gamma 90.00
_cell_formula_units_Z 4
_cell_length_a 8.6824(6)
_cell_length_b 25.8218(17)
_cell_length_c 8.2049(5)
_cell_measurement_reflns_used 242
_cell_measurement_temperature 293(2)
_cell_measurement_theta_max 168
_cell_measurement_theta_min 12
_cell_volume 1839.5(2)
_computing_cell_refinement SMART/SAINT
_computing_data_collection SMART
_computing_data_reduction SAINT
_computing_molecular_graphics SHELXTL
_computing_publication_material SHELXTL
_computing_structure_refinement 'SHELXL-97 (Sheldrick, 1997)'
_computing_structure_solution 'SHELXS-97 (Sheldrick, 1990)'
_diffrn_ambient_temperature 293(2)
_diffrn_detector_area_resol_mean 0.9
_diffrn_measured_fraction_theta_full 0.994
_diffrn_measured_fraction_theta_max 0.994
_diffrn_measurement_device_type 'CCD area detector'
_diffrn_measurement_method 'phi and omega scans'
_diffrn_radiation_monochromator graphite
_diffrn_radiation_source 'fine-focus sealed tube'
_diffrn_radiation_type MoK\a
_diffrn_radiation_wavelength 0.71073
_diffrn_reflns_av_R_equivalents 0.0458
_diffrn_reflns_av_sigmaI/netI 0.0497
_diffrn_reflns_limit_h_max 9
_diffrn_reflns_limit_h_min -9
_diffrn_reflns_limit_k_max 28
_diffrn_reflns_limit_k_min -26
_diffrn_reflns_limit_l_max 9
_diffrn_reflns_limit_l_min -8
_diffrn_reflns_number 7576
_diffrn_reflns_theta_full 23.26
_diffrn_reflns_theta_max 23.26
_diffrn_reflns_theta_min 2.47
_exptl_absorpt_coefficient_mu 0.155
_exptl_absorpt_correction_T_max 1.000000
_exptl_absorpt_correction_T_min 0.737115
_exptl_absorpt_correction_type sadabs
_exptl_crystal_colour yellow
_exptl_crystal_density_diffrn 1.236
_exptl_crystal_density_method 'not measured'
_exptl_crystal_description prism
_exptl_crystal_F_000 720
_exptl_crystal_size_max .1
_exptl_crystal_size_mid .1
_exptl_crystal_size_min .07
_refine_diff_density_max 0.136
_refine_diff_density_min -0.108
_refine_diff_density_rms 0.030
_refine_ls_abs_structure_details 'Flack H D (1983), Acta Cryst. A39, 876-881'
_refine_ls_abs_structure_Flack 0.20(13)
_refine_ls_extinction_coef 0.0024(10)
_refine_ls_extinction_expression Fc^*^=kFc[1+0.001xFc^2^\l^3^/sin(2\q)]^-1/4^
_refine_ls_extinction_method SHELXL
_refine_ls_goodness_of_fit_ref 0.936
_refine_ls_hydrogen_treatment mixed
_refine_ls_matrix_type full
_refine_ls_number_parameters 231
_refine_ls_number_reflns 2549
_refine_ls_number_restraints 2
_refine_ls_restrained_S_all 0.936
_refine_ls_R_factor_all 0.0641
_refine_ls_R_factor_gt 0.0390
_refine_ls_shift/su_max 0.030
_refine_ls_shift/su_mean 0.003
_refine_ls_structure_factor_coef Fsqd
_refine_ls_weighting_details 'calc w=1/[\s^2^(Fo^2^)+(0.0519P)^2^+0.0000P] where P=(Fo^2^+2Fc^2^)/3'
_refine_ls_weighting_scheme calc
_refine_ls_wR_factor_gt 0.0807
_refine_ls_wR_factor_ref 0.0898
_reflns_number_gt 1915
_reflns_number_total 2549
_reflns_threshold_expression >2sigma(I)
_cod_data_source_file b200401a.txt
_cod_data_source_block 4
_cod_depositor_comments
;
The following automatic conversions were performed:
'_symmetry_cell_setting' value 'Orthorhombic' changed to 'orthorhombic'
according to '/home/saulius/struct/CIF-dictionaries/cif_core.dic'
dictionary named 'cif_core.dic' version 2.4.1 from 2010-06-29.

Automatic conversion script
Id: cif_fix_enum 1527 2010-12-29 10:47:43Z saulius 
;
_cod_original_sg_symbol_H-M Pna21
_cod_database_code 7011472

loop_
_symmetry_equiv_pos_as_xyz
'x, y, z'
'-x, -y, z+1/2'
'x+1/2, -y+1/2, z'
'-x+1/2, y+1/2, z+1/2'

loop_
_atom_site_label
_atom_site_type_symbol
_atom_site_fract_x
_atom_site_fract_y
_atom_site_fract_z
_atom_site_U_iso_or_equiv
_atom_site_adp_type
_atom_site_occupancy
_atom_site_symmetry_multiplicity
_atom_site_calc_flag
_atom_site_refinement_flags
_atom_site_disorder_assembly
_atom_site_disorder_group
P1 P 0.06750(9) 0.59921(3) 0.41475(13) 0.0539(3) Uani 1 1 d . . .
C1 C 0.1965(4) 0.54459(11) 0.3741(4) 0.0514(9) Uani 1 1 d . . .
C2 C 0.1583(4) 0.49264(11) 0.3965(5) 0.0653(9) Uani 1 1 d . . .
H2A H 0.0627 0.4838 0.4393 0.078 Uiso 1 1 calc R . .
C3 C 0.2625(5) 0.45419(13) 0.3551(4) 0.0727(11) Uani 1 1 d . . .
H3A H 0.2351 0.4196 0.3686 0.087 Uiso 1 1 calc R . .
C4 C 0.4037(5) 0.46604(16) 0.2952(5) 0.0780(12) Uani 1 1 d . . .
H4A H 0.4726 0.4398 0.2689 0.094 Uiso 1 1 calc R . .
C5 C 0.4446(4) 0.51702(15) 0.2735(6) 0.0843(13) Uani 1 1 d . . .
H5A H 0.5416 0.5255 0.2337 0.101 Uiso 1 1 calc R . .
C6 C 0.3399(5) 0.55542(13) 0.3116(4) 0.0684(10) Uani 1 1 d . . .
H6A H 0.3674 0.5898 0.2944 0.082 Uiso 1 1 calc R . .
C7 C 0.0939(4) 0.61092(12) 0.6336(4) 0.0536(9) Uani 1 1 d . . .
C8 C 0.0241(4) 0.65351(13) 0.6994(5) 0.0705(11) Uani 1 1 d . . .
H8A H -0.0346 0.6748 0.6324 0.085 Uiso 1 1 calc R . .
C9 C 0.0383(6) 0.66574(17) 0.8616(6) 0.0907(14) Uani 1 1 d . . .
H9A H -0.0123 0.6945 0.9036 0.109 Uiso 1 1 calc R . .
C10 C 0.1268(6) 0.6355(2) 0.9610(5) 0.0955(14) Uani 1 1 d . . .
H10A H 0.1377 0.6440 1.0705 0.115 Uiso 1 1 calc R . .
C11 C 0.1995(5) 0.59262(16) 0.8992(5) 0.0845(11) Uani 1 1 d . . .
H11A H 0.2606 0.5721 0.9663 0.101 Uiso 1 1 calc R . .
C12 C 0.1814(4) 0.58006(13) 0.7364(4) 0.0654(10) Uani 1 1 d . . .
H12A H 0.2286 0.5505 0.6952 0.078 Uiso 1 1 calc R . .
C13 C -0.1248(3) 0.56665(11) 0.4223(5) 0.0608(8) Uani 1 1 d . . .
H13A H -0.1468 0.5514 0.3167 0.073 Uiso 1 1 calc R . .
H13B H -0.1214 0.5389 0.5018 0.073 Uiso 1 1 calc R . .
N13 N -0.2458(3) 0.60167(11) 0.4644(3) 0.0627(8) Uani 1 1 d D . .
H13N H -0.292(4) 0.6039(13) 0.573(2) 0.085(12) Uiso 1 1 d D . .
C14 C -0.3162(4) 0.63606(12) 0.3608(4) 0.0522(9) Uani 1 1 d . . .
C15 C -0.2821(4) 0.64079(13) 0.1975(4) 0.0697(11) Uani 1 1 d . . .
H15A H -0.2021 0.6215 0.1530 0.084 Uiso 1 1 calc R . .
C16 C -0.3662(5) 0.67432(16) 0.0979(5) 0.0861(12) Uani 1 1 d . . .
H16A H -0.3421 0.6766 -0.0123 0.103 Uiso 1 1 calc R . .
C17 C -0.4827(5) 0.70363(16) 0.1591(5) 0.0826(12) Uani 1 1 d . . .
H17A H -0.5388 0.7253 0.0906 0.099 Uiso 1 1 calc R . .
C17A C -0.5183(4) 0.70124(13) 0.3258(5) 0.0615(10) Uani 1 1 d . . .
C18 C -0.6378(4) 0.73030(12) 0.4001(7) 0.0786(11) Uani 1 1 d . . .
H18A H -0.6970 0.7528 0.3375 0.094 Uiso 1 1 calc R . .
C19 C -0.6659(5) 0.72556(14) 0.5609(6) 0.0833(13) Uani 1 1 d . . .
H19A H -0.7433 0.7449 0.6105 0.100 Uiso 1 1 calc R . .
C20 C -0.5764(4) 0.69099(14) 0.6516(5) 0.0737(12) Uani 1 1 d . . .
H20A H -0.5970 0.6877 0.7623 0.088 Uiso 1 1 calc R . .
N21 N -0.4648(3) 0.66285(10) 0.5893(4) 0.0626(8) Uani 1 1 d . . .
C14A C -0.4355(3) 0.66758(9) 0.4255(6) 0.0514(7) Uani 1 1 d . . .

loop_
_atom_site_aniso_label
_atom_site_aniso_U_11
_atom_site_aniso_U_22
_atom_site_aniso_U_33
_atom_site_aniso_U_23
_atom_site_aniso_U_13
_atom_site_aniso_U_12
P1 0.0590(5) 0.0470(4) 0.0556(5) -0.0004(5) -0.0015(5) 0.0073(4)
C1 0.052(2) 0.0493(18) 0.053(2) -0.0023(15) -0.0066(16) 0.0011(15)
C2 0.064(2) 0.0538(18) 0.078(3) 0.000(2) 0.012(2) 0.0015(17)
C3 0.089(3) 0.0497(19) 0.079(3) -0.0036(17) 0.000(2) 0.008(2)
C4 0.070(3) 0.074(3) 0.090(3) -0.028(2) -0.012(2) 0.024(2)
C5 0.051(2) 0.077(3) 0.125(4) -0.020(3) 0.010(3) 0.000(2)
C6 0.058(2) 0.052(2) 0.095(3) -0.0112(19) 0.001(2) -0.0074(19)
C7 0.052(2) 0.0485(19) 0.060(2) -0.0045(16) 0.0030(18) -0.0010(17)
C8 0.077(3) 0.060(2) 0.074(3) -0.011(2) 0.007(2) 0.0069(19)
C9 0.097(3) 0.091(3) 0.084(4) -0.031(3) 0.019(3) -0.006(3)
C10 0.100(4) 0.130(4) 0.056(3) -0.024(3) 0.018(2) -0.029(3)
C11 0.088(3) 0.106(3) 0.059(2) 0.006(2) -0.009(3) -0.012(2)
C12 0.068(2) 0.065(2) 0.063(2) -0.0012(18) -0.004(2) -0.002(2)
C13 0.057(2) 0.0587(17) 0.066(2) -0.004(2) -0.009(2) 0.0148(15)
N13 0.0533(17) 0.0704(19) 0.064(2) 0.0025(15) -0.0035(14) 0.0165(16)
C14 0.0452(19) 0.0529(18) 0.059(3) -0.0024(15) -0.0097(17) -0.0027(17)
C15 0.073(3) 0.072(2) 0.063(3) -0.0020(19) -0.006(2) 0.016(2)
C16 0.099(3) 0.095(3) 0.064(3) 0.005(2) -0.006(2) 0.015(3)
C17 0.092(3) 0.071(3) 0.085(3) 0.015(2) -0.021(3) 0.013(3)
C17A 0.053(2) 0.0470(19) 0.085(3) 0.0064(19) -0.0060(19) 0.0020(19)
C18 0.068(2) 0.0472(18) 0.121(4) 0.010(2) 0.001(3) 0.0103(17)
C19 0.071(3) 0.051(2) 0.128(4) -0.005(2) 0.023(3) 0.003(2)
C20 0.067(3) 0.061(2) 0.093(3) -0.005(2) 0.021(2) -0.009(2)
N21 0.0554(19) 0.0521(16) 0.080(2) -0.0040(15) 0.0078(16) -0.0020(15)
C14A 0.0455(17) 0.0416(15) 0.067(2) -0.004(2) -0.003(2) -0.0050(15)

loop_
_atom_type_symbol
_atom_type_description
_atom_type_scat_dispersion_real
_atom_type_scat_dispersion_imag
_atom_type_scat_source
C C 0.0033 0.0016 'International Tables Vol C Tables 4.2.6.8 and 6.1.1.4'
H H 0.0000 0.0000 'International Tables Vol C Tables 4.2.6.8 and 6.1.1.4'
N N 0.0061 0.0033 'International Tables Vol C Tables 4.2.6.8 and 6.1.1.4'
P P 0.1023 0.0942 'International Tables Vol C Tables 4.2.6.8 and 6.1.1.4'

loop_
_geom_angle_atom_site_label_1
_geom_angle_atom_site_label_2
_geom_angle_atom_site_label_3
_geom_angle
_geom_angle_site_symmetry_1
_geom_angle_site_symmetry_3
_geom_angle_publ_flag
C1 P1 C7 103.22(14) . . ?
C1 P1 C13 101.89(13) . . ?
C7 P1 C13 98.81(16) . . ?
C6 C1 C2 117.4(3) . . ?
C6 C1 P1 117.7(2) . . ?
C2 C1 P1 124.8(3) . . ?
C3 C2 C1 120.1(3) . . ?
C4 C3 C2 121.2(4) . . ?
C3 C4 C5 119.7(4) . . ?
C4 C5 C6 119.2(4) . . ?
C5 C6 C1 122.3(3) . . ?
C8 C7 C12 117.7(3) . . ?
C8 C7 P1 117.6(3) . . ?
C12 C7 P1 124.7(3) . . ?
C9 C8 C7 121.9(4) . . ?
C10 C9 C8 119.9(4) . . ?
C9 C10 C11 120.0(4) . . ?
C10 C11 C12 119.6(4) . . ?
C11 C12 C7 121.0(3) . . ?
N13 C13 P1 112.35(19) . . ?
C14 N13 C13 126.0(3) . . ?
N13 C14 C15 124.3(3) . . ?
N13 C14 C14A 117.6(3) . . ?
C15 C14 C14A 118.0(3) . . ?
C14 C15 C16 120.7(4) . . ?
C17 C16 C15 121.2(4) . . ?
C16 C17 C17A 119.9(4) . . ?
C14A C17A C17 119.1(4) . . ?
C14A C17A C18 117.1(4) . . ?
C17 C17A C18 123.8(4) . . ?
C19 C18 C17A 120.4(4) . . ?
C18 C19 C20 118.6(4) . . ?
N21 C20 C19 123.8(4) . . ?
C20 N21 C14A 117.9(3) . . ?
N21 C14A C17A 122.3(3) . . ?
N21 C14A C14 116.7(3) . . ?
C17A C14A C14 121.0(4) . . ?

loop_
_geom_bond_atom_site_label_1
_geom_bond_atom_site_label_2
_geom_bond_distance
_geom_bond_site_symmetry_2
_geom_bond_publ_flag
P1 C1 1.832(3) . ?
P1 C7 1.835(4) . ?
P1 C13 1.870(3) . ?
C1 C6 1.375(5) . ?
C1 C2 1.394(4) . ?
C2 C3 1.385(5) . ?
C3 C4 1.356(5) . ?
C4 C5 1.375(5) . ?
C5 C6 1.380(5) . ?
C7 C8 1.367(4) . ?
C7 C12 1.387(5) . ?
C8 C9 1.373(5) . ?
C9 C10 1.365(6) . ?
C10 C11 1.372(5) . ?
C11 C12 1.384(5) . ?
C13 N13 1.429(4) . ?
N13 C14 1.373(4) . ?
C14 C15 1.378(4) . ?
C14 C14A 1.420(4) . ?
C15 C16 1.397(5) . ?
C16 C17 1.360(6) . ?
C17 C17A 1.404(5) . ?
C17A C14A 1.393(5) . ?
C17A C18 1.418(5) . ?
C18 C19 1.347(5) . ?
C19 C20 1.398(6) . ?
C20 N21 1.315(4) . ?
N21 C14A 1.374(5) . ?

loop_
_geom_hbond_atom_site_label_D
_geom_hbond_atom_site_label_H
_geom_hbond_atom_site_label_A
_geom_hbond_distance_DH
_geom_hbond_distance_HA
_geom_hbond_distance_DA
_geom_hbond_angle_DHA
_geom_hbond_site_symmetry_A
N13 H13N N21 0.977(5) 2.14(3) 2.676(4) 113(3) .

loop_
_geom_torsion_atom_site_label_1
_geom_torsion_atom_site_label_2
_geom_torsion_atom_site_label_3
_geom_torsion_atom_site_label_4
_geom_torsion
_geom_torsion_site_symmetry_1
_geom_torsion_site_symmetry_2
_geom_torsion_site_symmetry_3
_geom_torsion_site_symmetry_4
_geom_torsion_publ_flag
C7 P1 C1 C6 -97.5(3) . . . . ?
C13 P1 C1 C6 160.4(3) . . . . ?
C7 P1 C1 C2 84.9(3) . . . . ?
C13 P1 C1 C2 -17.2(3) . . . . ?
C6 C1 C2 C3 -0.5(5) . . . . ?
P1 C1 C2 C3 177.2(3) . . . . ?
C1 C2 C3 C4 1.2(6) . . . . ?
C2 C3 C4 C5 -0.6(6) . . . . ?
C3 C4 C5 C6 -0.7(6) . . . . ?
C4 C5 C6 C1 1.4(6) . . . . ?
C2 C1 C6 C5 -0.8(5) . . . . ?
P1 C1 C6 C5 -178.6(3) . . . . ?
C1 P1 C7 C8 173.2(3) . . . . ?
C13 P1 C7 C8 -82.3(3) . . . . ?
C1 P1 C7 C12 -5.8(3) . . . . ?
C13 P1 C7 C12 98.8(3) . . . . ?
C12 C7 C8 C9 -0.3(5) . . . . ?
P1 C7 C8 C9 -179.4(3) . . . . ?
C7 C8 C9 C10 1.4(7) . . . . ?
C8 C9 C10 C11 -0.9(7) . . . . ?
C9 C10 C11 C12 -0.6(6) . . . . ?
C10 C11 C12 C7 1.6(5) . . . . ?
C8 C7 C12 C11 -1.2(5) . . . . ?
P1 C7 C12 C11 177.8(3) . . . . ?
C1 P1 C13 N13 176.0(3) . . . . ?
C7 P1 C13 N13 70.4(3) . . . . ?
P1 C13 N13 C14 79.5(4) . . . . ?
C13 N13 C14 C15 1.8(5) . . . . ?
C13 N13 C14 C14A 179.6(3) . . . . ?
N13 C14 C15 C16 175.7(3) . . . . ?
C14A C14 C15 C16 -2.2(5) . . . . ?
C14 C15 C16 C17 0.8(6) . . . . ?
C15 C16 C17 C17A 1.2(6) . . . . ?
C16 C17 C17A C14A -1.7(6) . . . . ?
C16 C17 C17A C18 -179.9(4) . . . . ?
C14A C17A C18 C19 1.1(5) . . . . ?
C17 C17A C18 C19 179.4(4) . . . . ?
C17A C18 C19 C20 -0.9(6) . . . . ?
C18 C19 C20 N21 0.5(6) . . . . ?
C19 C20 N21 C14A -0.5(5) . . . . ?
C20 N21 C14A C17A 0.8(5) . . . . ?
C20 N21 C14A C14 -178.9(3) . . . . ?
C17 C17A C14A N21 -179.4(3) . . . . ?
C18 C17A C14A N21 -1.1(5) . . . . ?
C17 C17A C14A C14 0.2(5) . . . . ?
C18 C17A C14A C14 178.5(3) . . . . ?
N13 C14 C14A N21 3.4(4) . . . . ?
C15 C14 C14A N21 -178.6(3) . . . . ?
N13 C14 C14A C17A -176.3(3) . . . . ?
C15 C14 C14A C17A 1.8(4) . . . . ?

loop_
_cod_related_entry_id
_cod_related_entry_database
_cod_related_entry_code
1 ChemSpider 4402164
